data_4122830
loop_
_publ_author_name
'Carpenter, Alex E.'
'McNeece, Andrew J.'
'Barnett, Brandon R.'
'Estrada, Alexander L.'
'Mokhtarzadeh, Charles C.'
'Moore, Curtis E.'
'Rheingold, Arnold L.'
'Perrin, Charles L.'
'Figueroa, Joshua S.'

_publ_section_title
;
 Direct Observation of \b-Chloride Elimination from an Isolable
 \b-Chloroalkyl Complex of Square-Planar Nickel.
;
_journal_issue 44
_journal_name_full 'Journal of the American Chemical Society'
_journal_page_first 15481
_journal_page_last 15484
_journal_paper_doi 10.1021/ja508956q
_journal_volume 136
_journal_year 2014
_chemical_formula_moiety 'C52 H50 Cl6 N2 Ni, 0.5(C4 H8 O)'
_chemical_formula_sum 'C54 H54 Cl6 N2 Ni O0.5'
_chemical_formula_weight 1010.40
_chemical_name_common NiCl(C2Cl5)(CNArMes2)2
_chemical_name_systematic
;
 ?
;
_space_group_crystal_system monoclinic
_space_group_IT_number 14
_space_group_name_Hall '-P 2yn'
_space_group_name_H-M_alt 'P 1 21/n 1'
_symmetry_space_group_name_Hall '-P 2yn'
_symmetry_space_group_name_H-M 'P 1 21/n 1'
_atom_sites_solution_hydrogens geom
_atom_sites_solution_primary direct
_atom_sites_solution_secondary difmap
_audit_creation_date 2014-02-03
_audit_creation_method
;
Olex2 1.2-beta
(compiled 2014.01.22 svn.r2872 for OlexSys, GUI svn.r4747)
;
_cell_angle_alpha 90
_cell_angle_beta 95.9760(10)
_cell_angle_gamma 90
_cell_formula_units_Z 4
_cell_length_a 14.2134(5)
_cell_length_b 22.5695(8)
_cell_length_c 16.1066(6)
_cell_measurement_reflns_used 9927
_cell_measurement_temperature 100
_cell_measurement_theta_max 28.32
_cell_measurement_theta_min 2.31
_cell_volume 5138.7(3)
_computing_cell_refinement 'Bruker SAINT'
_computing_data_collection 'Bruker APEX2'
_computing_data_reduction 'Bruker SAINT'
_computing_molecular_graphics 'Olex2 (Dolomanov et al., 2009)'
_computing_publication_material 'Olex2 (Dolomanov et al., 2009)'
_computing_structure_refinement 'XL (Sheldrick, 2008)'
_diffrn_ambient_temperature 100.0
_diffrn_detector 'Bruker APEX CCD'
_diffrn_detector_area_resol_mean 8.0
_diffrn_detector_type 'CCD Area Detector'
_diffrn_measured_fraction_theta_full 0.999
_diffrn_measured_fraction_theta_max 0.934
_diffrn_measurement_device 'Siemens P4 Four-Circle Diffractometer'
_diffrn_measurement_device_type 'Bruker P4 APEX'
_diffrn_measurement_method '\f scans'
_diffrn_radiation_monochromator graphite
_diffrn_radiation_probe x-ray
_diffrn_radiation_type MoK\a
_diffrn_radiation_wavelength 0.71073
_diffrn_reflns_av_R_equivalents 0.0402
_diffrn_reflns_av_unetI/netI 0.0455
_diffrn_reflns_Laue_measured_fraction_full 0.999
_diffrn_reflns_Laue_measured_fraction_max 0.934
_diffrn_reflns_limit_h_max 18
_diffrn_reflns_limit_h_min -18
_diffrn_reflns_limit_k_max 28
_diffrn_reflns_limit_k_min -29
_diffrn_reflns_limit_l_max 21
_diffrn_reflns_limit_l_min -21
_diffrn_reflns_number 44264
_diffrn_reflns_point_group_measured_fraction_full 0.999
_diffrn_reflns_point_group_measured_fraction_max 0.934
_diffrn_reflns_theta_full 25.000
_diffrn_reflns_theta_max 28.350
_diffrn_reflns_theta_min 1.559
_diffrn_source 'sealed tube'
_diffrn_source_type fine-focus
_diffrn_standards_number 0
_exptl_absorpt_coefficient_mu 0.728
_exptl_absorpt_correction_T_max 0.7548
_exptl_absorpt_correction_T_min 0.6233
_exptl_absorpt_correction_type multi-scan
_exptl_absorpt_process_details SADABS
_exptl_crystal_colour Orange
_exptl_crystal_colour_primary orange
_exptl_crystal_density_diffrn 1.306
_exptl_crystal_description Block
_exptl_crystal_F_000 2104
_exptl_crystal_size_max 0.313
_exptl_crystal_size_mid 0.217
_exptl_crystal_size_min 0.158
_refine_diff_density_max 1.021
_refine_diff_density_min -0.422
_refine_diff_density_rms 0.062
_refine_ls_extinction_method none
_refine_ls_goodness_of_fit_ref 1.051
_refine_ls_hydrogen_treatment constr
_refine_ls_matrix_type full
_refine_ls_number_parameters 663
_refine_ls_number_reflns 12003
_refine_ls_number_restraints 131
_refine_ls_restrained_S_all 1.049
_refine_ls_R_factor_all 0.0555
_refine_ls_R_factor_gt 0.0404
_refine_ls_shift/su_max 0.001
_refine_ls_shift/su_mean 0.000
_refine_ls_structure_factor_coef Fsqd
_refine_ls_weighting_details 'w=1/[\s^2^(Fo^2^)+(0.0443P)^2^+2.6510P] where P=(Fo^2^+2Fc^2^)/3'
_refine_ls_weighting_scheme calc
_refine_ls_wR_factor_gt 0.1000
_refine_ls_wR_factor_ref 0.1080
_reflns_Friedel_coverage 0.000
_reflns_number_gt 9478
_reflns_number_total 12003
_reflns_threshold_expression 'I > 2\s(I)'
_cod_data_source_file ja508956q_si_002.cif
_cod_data_source_block JFig411
_cod_depositor_comments
;
The following automatic conversions were performed:

'_diffrn_radiation_probe' value 'X-ray' changed to 'x-ray' according
to
/home/saulius/struct/COD-crude-data--automatic-downloads/rss-feeds/ACS/lib/dictionaries/cif_core.dic
dictionary named 'cif_core.dic' version 2.4.2 from
2011-04-26.

'_exptl_crystal_colour_primary' value 'Orange' changed
to 'orange' according to
/home/saulius/struct/COD-crude-data--automatic-downloads/rss-feeds/ACS/lib/dictionaries/cif_core.dic
dictionary named 'cif_core.dic' version 2.4.2 from 2011-04-26.

Automatic conversion script
Id: cif_fix_values 2827 2014-09-09 07:05:25Z andrius 

 Adding full bibliography for 4122830--4122832.cif.
;
_cod_original_formula_sum 'C54 H54 Cl6 N2 Ni O0.50'
_cod_database_code 4122830
_shelxl_version_number 2013-4
_shelx_space_group_comment
;
The symmetry employed for this shelxl refinement is uniquely defined
by the following loop, which should always be used as a source of
symmetry information in preference to the above space-group names.
They are only intended as comments.
;
_shelx_estimated_absorpt_t_max 0.894
_shelx_estimated_absorpt_t_min 0.804
_olex2_refinement_description
;
1. Fixed Uiso
 At 1.2 times of:
  All C(H) groups, All C(H,H) groups
 At 1.5 times of:
  All C(H,H,H) groups
2. Restrained distances
 O1S-C4S = O1S-C1S
 1.4 with sigma of 0.02
 C2S-C1S = C3S-C4S
 1.54 with sigma of 0.02
 C3S-C2S
 1.54 with sigma of 0.02
3. Uiso/Uaniso restraints and constraints
Uanis(C40) = Uanis(C40B)
Uanis(C39) = Uanis(C39B)
Uanis(C38B) = Uanis(C38)
Uanis(C37B) = Uanis(C37)
Uanis(C36B) = Uanis(C36)
Uanis(C35) = Uanis(C35B)
Uanis(C43B) = Uanis(C43)
Uanis(C41B) = Uanis(C41)
Uanis(C3B) = Uanis(C3)
Uanis(C4B) = Uanis(C4)
Uanis(Cl2B) = Uanis(Cl3)
Uanis(Cl3B) = Uanis(Cl5)
Uanis(Ni1B) = Uanis(Ni1)
Uanis(O1S) = Uanis(C4S) = Uanis(C1S) = Uanis(C3S) = Uanis(C2S)
4. Rigid body (RIGU) restrains
 C35, C40, C39, C38, C37, C36, C43, C42, C41
 with sigma for 1-2 distances of 0.004 and sigma for 1-3 distances of 0.004
 C43B, C40B, C35B, C36B, C41B, C37B, C38B, C39B, C42B
 with sigma for 1-2 distances of 0.004 and sigma for 1-3 distances of 0.004
5. Others
 Sof(C35B)=Sof(C36B)=Sof(C37B)=Sof(H37B)=Sof(C38B)=Sof(C39B)=Sof(H39B)=
 Sof(C40B)=Sof(C41B)=Sof(H41D)=Sof(H41E)=Sof(H41F)=Sof(C42B)=Sof(H42D)=
 Sof(H42E)=Sof(H42F)=Sof(C43B)=Sof(H43D)=Sof(H43E)=Sof(H43F)=1-FVAR(1)
 Sof(C35)=Sof(C36)=Sof(C37)=Sof(H37)=Sof(C38)=Sof(C39)=Sof(H39)=Sof(C40)=
 Sof(C41)=Sof(H41A)=Sof(H41B)=Sof(H41C)=Sof(C42)=Sof(H42A)=Sof(H42B)=Sof(H42C)=
 Sof(C43)=Sof(H43A)=Sof(H43B)=Sof(H43C)=FVAR(1)
 Sof(Ni1B)=Sof(Cl2B)=Sof(Cl3B)=Sof(Cl4B)=Sof(Cl5B)=Sof(Cl6B)=Sof(C3B)=Sof(C4B)=
 1-FVAR(2)
 Sof(Ni1)=Sof(Cl2)=Sof(Cl3)=Sof(Cl4)=Sof(Cl5)=Sof(Cl6)=Sof(C3)=Sof(C4)=FVAR(2)
 Fixed Sof: O1S(0.5) C1S(0.5) H1SA(0.5) H1SB(0.5) C2S(0.5) H2SA(0.5) H2SB(0.5)
 C3S(0.5) H3SA(0.5) H3SB(0.5) C4S(0.5) H4SA(0.5) H4SB(0.5)
6.a Secondary CH2 refined with riding coordinates:
 C1S(H1SA,H1SB), C2S(H2SA,H2SB), C3S(H3SA,H3SB), C4S(H4SA,H4SB)
6.b Aromatic/amide H refined with riding coordinates:
 C7(H7), C8(H8), C9(H9), C13(H13), C15(H15), C22(H22), C24(H24), C31(H31),
 C32(H32), C33(H33), C46(H46), C48(H48), C37(H37), C39(H39), C37B(H37B),
 C39B(H39B)
6.c Idealised Me refined as rotating group:
 C17(H17A,H17B,H17C), C18(H18A,H18B,H18C), C19(H19A,H19B,H19C), C26(H26A,H26B,
 H26C), C27(H27A,H27B,H27C), C28(H28A,H28B,H28C), C50(H50A,H50B,H50C), C51(H51A,
 H51B,H51C), C52(H52A,H52B,H52C), C41(H41A,H41B,H41C), C42(H42A,H42B,H42C),
 C43(H43A,H43B,H43C), C41B(H41D,H41E,H41F), C42B(H42D,H42E,H42F), C43B(H43D,
 H43E,H43F)
;

loop_
_space_group_symop_operation_xyz
'x, y, z'
'-x+1/2, y+1/2, -z+1/2'
'-x, -y, -z'
'x-1/2, -y-1/2, z-1/2'

loop_
_atom_site_label
_atom_site_type_symbol
_atom_site_fract_x
_atom_site_fract_y
_atom_site_fract_z
_atom_site_U_iso_or_equiv
_atom_site_adp_type
_atom_site_occupancy
_atom_site_site_symmetry_order
_atom_site_calc_flag
_atom_site_refinement_flags_posn
_atom_site_refinement_flags_occupancy
_atom_site_disorder_assembly
_atom_site_disorder_group
Ni1 Ni 0.07856(4) 0.20424(4) 0.63460(4) 0.02018(12) Uani 0.876(3) 1 d . P A 1
Ni1B Ni 0.0872(4) 0.2189(2) 0.6385(3) 0.02018(12) Uani 0.124(3) 1 d . P A 2
Cl1 Cl 0.06965(4) 0.23695(3) 0.50471(3) 0.03596(13) Uani 1 1 d . . . .
Cl2 Cl -0.03880(6) 0.15389(4) 0.77166(7) 0.0271(2) Uani 0.876(3) 1 d . P A 1
Cl3 Cl 0.14196(9) 0.10066(5) 0.75856(8) 0.0308(2) Uani 0.876(3) 1 d . P A 1
Cl4 Cl 0.06281(10) 0.27978(6) 0.81890(9) 0.0335(2) Uani 0.876(3) 1 d . P A 1
Cl5 Cl 0.24302(10) 0.22755(7) 0.79802(8) 0.0331(2) Uani 0.876(3) 1 d . P A 1
Cl6 Cl 0.12623(13) 0.18031(8) 0.91969(12) 0.0312(3) Uani 0.876(3) 1 d . P A 1
Cl2B Cl 0.1494(8) 0.1158(4) 0.7626(7) 0.0308(2) Uani 0.124(3) 1 d . P A 2
Cl3B Cl 0.2315(9) 0.2355(6) 0.7823(7) 0.0331(2) Uani 0.124(3) 1 d . P A 2
Cl4B Cl -0.0529(5) 0.1685(4) 0.7999(5) 0.0353(15) Uani 0.124(3) 1 d . P A 2
Cl5B Cl 0.0313(7) 0.2815(5) 0.8316(7) 0.0389(19) Uani 0.124(3) 1 d . P A 2
Cl6B Cl 0.1026(11) 0.1744(8) 0.9222(11) 0.057(4) Uani 0.124(3) 1 d . P A 2
N1 N -0.09867(11) 0.27555(7) 0.63914(10) 0.0225(3) Uani 1 1 d . . . .
N2 N 0.25819(11) 0.15068(7) 0.58905(11) 0.0245(3) Uani 1 1 d . . . .
C1 C -0.02992(14) 0.24831(9) 0.64294(12) 0.0236(4) Uani 1 1 d . . . .
C2 C 0.19066(14) 0.16996(9) 0.61234(13) 0.0250(4) Uani 1 1 d . . . .
C5 C -0.18226(13) 0.30883(8) 0.63181(12) 0.0223(4) Uani 1 1 d . . . .
C6 C -0.26648(13) 0.27988(8) 0.64543(12) 0.0216(4) Uani 1 1 d . . . .
C7 C -0.34888(13) 0.31371(9) 0.63660(12) 0.0237(4) Uani 1 1 d . . . .
H7 H -0.4076 0.2957 0.6449 0.028 Uiso 1 1 calc R . . .
C8 C -0.34623(14) 0.37330(9) 0.61591(13) 0.0267(4) Uani 1 1 d . . . .
H8 H -0.4031 0.3957 0.6101 0.032 Uiso 1 1 calc R . . .
C9 C -0.26151(14) 0.40044(9) 0.60367(13) 0.0263(4) Uani 1 1 d . . . .
H9 H -0.2610 0.4414 0.5903 0.032 Uiso 1 1 calc R . . .
C10 C -0.17686(14) 0.36866(9) 0.61066(12) 0.0237(4) Uani 1 1 d . . . .
C11 C -0.26665(13) 0.21655(8) 0.67174(12) 0.0214(4) Uani 1 1 d . . . .
C12 C -0.27533(13) 0.20345(9) 0.75568(13) 0.0240(4) Uani 1 1 d . . . .
C13 C -0.27319(14) 0.14455(9) 0.78103(13) 0.0282(4) Uani 1 1 d . . . .
H13 H -0.2779 0.1355 0.8381 0.034 Uiso 1 1 calc R . . .
C14 C -0.26440(14) 0.09863(9) 0.72521(14) 0.0282(4) Uani 1 1 d . . . .
C15 C -0.25774(13) 0.11233(9) 0.64221(13) 0.0266(4) Uani 1 1 d . . . .
H15 H -0.2534 0.0811 0.6033 0.032 Uiso 1 1 calc R . . .
C16 C -0.25716(13) 0.17079(9) 0.61426(12) 0.0231(4) Uani 1 1 d . . . .
C17 C -0.28524(16) 0.25200(9) 0.81809(13) 0.0310(5) Uani 1 1 d . . . .
H17A H -0.3008 0.2347 0.8708 0.046 Uiso 1 1 calc GR . . .
H17B H -0.3358 0.2791 0.7965 0.046 Uiso 1 1 calc GR . . .
H17C H -0.2255 0.2739 0.8277 0.046 Uiso 1 1 calc GR . . .
C18 C -0.26047(19) 0.03507(10) 0.75511(16) 0.0431(6) Uani 1 1 d . . . .
H18A H -0.1954 0.0251 0.7768 0.065 Uiso 1 1 calc GR . . .
H18B H -0.2813 0.0087 0.7084 0.065 Uiso 1 1 calc GR . . .
H18C H -0.3021 0.0302 0.7994 0.065 Uiso 1 1 calc GR . . .
C19 C -0.24566(15) 0.18369(9) 0.52390(13) 0.0291(4) Uani 1 1 d . . . .
H19A H -0.1791 0.1923 0.5181 0.044 Uiso 1 1 calc GR . . .
H19B H -0.2845 0.2180 0.5053 0.044 Uiso 1 1 calc GR . . .
H19C H -0.2659 0.1491 0.4897 0.044 Uiso 1 1 calc GR . . .
C20 C -0.08412(14) 0.39589(9) 0.59571(13) 0.0273(4) Uani 1 1 d . . . .
C21 C -0.05726(16) 0.39689(11) 0.51468(15) 0.0384(5) Uani 1 1 d . . . .
C22 C 0.03085(18) 0.41997(13) 0.50186(18) 0.0494(7) Uani 1 1 d . . . .
H22 H 0.0488 0.4212 0.4467 0.059 Uiso 1 1 calc R . . .
C23 C 0.09295(17) 0.44111(12) 0.56654(19) 0.0467(6) Uani 1 1 d . . . .
C24 C 0.06490(17) 0.43986(11) 0.64566(18) 0.0434(6) Uani 1 1 d . . . .
H24 H 0.1066 0.4548 0.6907 0.052 Uiso 1 1 calc R . . .
C25 C -0.02298(15) 0.41737(10) 0.66220(15) 0.0329(5) Uani 1 1 d . . . .
C26 C -0.1207(2) 0.37165(17) 0.44282(16) 0.0631(9) Uani 1 1 d . . . .
H26A H -0.1159 0.3283 0.4435 0.095 Uiso 1 1 calc GR . . .
H26B H -0.1013 0.3868 0.3902 0.095 Uiso 1 1 calc GR . . .
H26C H -0.1863 0.3833 0.4479 0.095 Uiso 1 1 calc GR . . .
C27 C 0.1897(2) 0.46380(16) 0.5504(2) 0.0711(10) Uani 1 1 d . . . .
H27A H 0.2322 0.4302 0.5448 0.107 Uiso 1 1 calc GR . . .
H27B H 0.2154 0.4887 0.5972 0.107 Uiso 1 1 calc GR . . .
H27C H 0.1843 0.4872 0.4989 0.107 Uiso 1 1 calc GR . . .
C28 C -0.04973(18) 0.41588(13) 0.75036(16) 0.0459(6) Uani 1 1 d . . . .
H28A H 0.0039 0.4293 0.7889 0.069 Uiso 1 1 calc GR . . .
H28B H -0.0665 0.3753 0.7646 0.069 Uiso 1 1 calc GR . . .
H28C H -0.1040 0.4420 0.7548 0.069 Uiso 1 1 calc GR . . .
C29 C 0.33999(13) 0.13235(9) 0.55439(13) 0.0253(4) Uani 1 1 d . . . .
C30 C 0.42062(14) 0.16751(9) 0.56898(13) 0.0289(4) Uani 1 1 d . . . .
C31 C 0.49987(15) 0.15027(11) 0.53073(16) 0.0374(5) Uani 1 1 d . . . .
H31 H 0.5557 0.1737 0.5378 0.045 Uiso 1 1 calc R . . .
C32 C 0.49814(17) 0.09949(11) 0.48269(18) 0.0451(6) Uani 1 1 d . . . .
H32 H 0.5530 0.0882 0.4575 0.054 Uiso 1 1 calc R . . .
C33 C 0.41752(16) 0.06487(10) 0.47080(17) 0.0401(6) Uani 1 1 d . . . .
H33 H 0.4178 0.0300 0.4377 0.048 Uiso 1 1 calc R . . .
C34 C 0.33576(14) 0.08049(9) 0.50675(14) 0.0284(4) Uani 1 1 d . . . .
C44 C 0.24936(14) 0.04248(8) 0.49468(13) 0.0256(4) Uani 1 1 d . . . .
C45 C 0.18443(15) 0.04959(9) 0.42399(13) 0.0280(4) Uani 1 1 d . . . .
C46 C 0.10953(15) 0.01028(9) 0.41030(14) 0.0298(4) Uani 1 1 d . . . .
H46 H 0.0659 0.0149 0.3619 0.036 Uiso 1 1 calc R . . .
C47 C 0.09648(15) -0.03563(9) 0.46540(14) 0.0284(4) Uani 1 1 d . . . .
C48 C 0.15872(15) -0.03994(9) 0.53740(13) 0.0293(5) Uani 1 1 d . . . .
H48 H 0.1488 -0.0698 0.5771 0.035 Uiso 1 1 calc R . . .
C49 C 0.23526(15) -0.00177(9) 0.55323(13) 0.0278(4) Uani 1 1 d . . . .
C50 C 0.19383(17) 0.10044(10) 0.36446(16) 0.0384(5) Uani 1 1 d . . . .
H50A H 0.1507 0.0943 0.3137 0.058 Uiso 1 1 calc GR . . .
H50B H 0.2590 0.1024 0.3500 0.058 Uiso 1 1 calc GR . . .
H50C H 0.1779 0.1376 0.3911 0.058 Uiso 1 1 calc GR . . .
C51 C 0.01925(16) -0.08083(10) 0.44590(16) 0.0371(5) Uani 1 1 d . . . .
H51A H -0.0381 -0.0610 0.4207 0.056 Uiso 1 1 calc GR . . .
H51B H 0.0059 -0.1006 0.4975 0.056 Uiso 1 1 calc GR . . .
H51C H 0.0398 -0.1102 0.4068 0.056 Uiso 1 1 calc GR . . .
C52 C 0.30083(17) -0.00817(11) 0.63294(14) 0.0375(5) Uani 1 1 d . . . .
H52A H 0.2871 0.0230 0.6722 0.056 Uiso 1 1 calc GR . . .
H52B H 0.3666 -0.0047 0.6204 0.056 Uiso 1 1 calc GR . . .
H52C H 0.2912 -0.0470 0.6579 0.056 Uiso 1 1 calc GR . . .
C3 C 0.07934(16) 0.17073(10) 0.74800(15) 0.0241(5) Uani 0.876(3) 1 d . P A 1
C4 C 0.12524(16) 0.21151(10) 0.81758(15) 0.0270(5) Uani 0.876(3) 1 d . P A 1
C35 C 0.4239(9) 0.2164(4) 0.6277(7) 0.0256(12) Uani 0.700(6) 1 d . P B 1
C36 C 0.4564(4) 0.2052(2) 0.7094(3) 0.0291(9) Uani 0.700(6) 1 d . P B 1
C37 C 0.4597(3) 0.2516(2) 0.7669(3) 0.0338(9) Uani 0.700(6) 1 d . P B 1
H37 H 0.4834 0.2441 0.8233 0.041 Uiso 0.700(6) 1 calc R P B 1
C38 C 0.4294(3) 0.3081(3) 0.7444(3) 0.0370(11) Uani 0.700(6) 1 d . P B 1
C39 C 0.3968(3) 0.3184(2) 0.6608(3) 0.0359(10) Uani 0.700(6) 1 d . P B 1
H39 H 0.3765 0.3571 0.6439 0.043 Uiso 0.700(6) 1 calc R P B 1
C40 C 0.3934(7) 0.2727(3) 0.6015(4) 0.0294(11) Uani 0.700(6) 1 d . P B 1
C41 C 0.4867(3) 0.1435(2) 0.7379(3) 0.0374(9) Uani 0.700(6) 1 d . P B 1
H41A H 0.4317 0.1170 0.7321 0.056 Uiso 0.700(6) 1 calc GR P B 1
H41B H 0.5133 0.1448 0.7965 0.056 Uiso 0.700(6) 1 calc GR P B 1
H41C H 0.5346 0.1287 0.7034 0.056 Uiso 0.700(6) 1 calc GR P B 1
C42 C 0.4278(4) 0.3564(3) 0.8082(4) 0.0601(15) Uani 0.700(6) 1 d . P B 1
H42A H 0.4366 0.3948 0.7816 0.090 Uiso 0.700(6) 1 calc GR P B 1
H42B H 0.4789 0.3500 0.8530 0.090 Uiso 0.700(6) 1 calc GR P B 1
H42C H 0.3668 0.3560 0.8315 0.090 Uiso 0.700(6) 1 calc GR P B 1
C43 C 0.3550(6) 0.2857(4) 0.5123(4) 0.0411(13) Uani 0.700(6) 1 d . P B 1
H43A H 0.4035 0.2767 0.4751 0.062 Uiso 0.700(6) 1 calc GR P B 1
H43B H 0.3376 0.3276 0.5070 0.062 Uiso 0.700(6) 1 calc GR P B 1
H43C H 0.2990 0.2611 0.4970 0.062 Uiso 0.700(6) 1 calc GR P B 1
C3B C 0.1214(12) 0.1957(8) 0.7570(11) 0.0241(5) Uani 0.124(3) 1 d . P A 2
C4B C 0.0564(12) 0.2049(7) 0.8227(11) 0.0270(5) Uani 0.124(3) 1 d . P A 2
C35B C 0.421(2) 0.2282(10) 0.6224(17) 0.0256(12) Uani 0.300(6) 1 d . P B 2
C36B C 0.4515(10) 0.2255(5) 0.7139(9) 0.0291(9) Uani 0.300(6) 1 d . P B 2
C37B C 0.4505(8) 0.2792(7) 0.7571(7) 0.0338(9) Uani 0.300(6) 1 d . P B 2
H37B H 0.4688 0.2800 0.8155 0.041 Uiso 0.300(6) 1 calc R P B 2
C38B C 0.4235(8) 0.3305(5) 0.7164(8) 0.0370(11) Uani 0.300(6) 1 d . P B 2
C39B C 0.3984(9) 0.3327(5) 0.6319(7) 0.0359(10) Uani 0.300(6) 1 d . P B 2
H39B H 0.3816 0.3696 0.6060 0.043 Uiso 0.300(6) 1 calc R P B 2
C40B C 0.3972(18) 0.2817(9) 0.5840(12) 0.0294(11) Uani 0.300(6) 1 d . P B 2
C41B C 0.4746(8) 0.1678(5) 0.7516(7) 0.0374(9) Uani 0.300(6) 1 d . P B 2
H41D H 0.4173 0.1435 0.7492 0.056 Uiso 0.300(6) 1 calc GR P B 2
H41E H 0.5004 0.1732 0.8099 0.056 Uiso 0.300(6) 1 calc GR P B 2
H41F H 0.5217 0.1480 0.7209 0.056 Uiso 0.300(6) 1 calc GR P B 2
C42B C 0.4234(9) 0.3878(6) 0.7698(8) 0.060(3) Uani 0.300(6) 1 d . P B 2
H42D H 0.3585 0.3971 0.7810 0.091 Uiso 0.300(6) 1 calc GR P B 2
H42E H 0.4488 0.4208 0.7393 0.091 Uiso 0.300(6) 1 calc GR P B 2
H42F H 0.4628 0.3819 0.8228 0.091 Uiso 0.300(6) 1 calc GR P B 2
C43B C 0.3695(17) 0.2830(11) 0.4918(11) 0.0411(13) Uani 0.300(6) 1 d . P B 2
H43D H 0.4101 0.2559 0.4641 0.062 Uiso 0.300(6) 1 calc GR P B 2
H43E H 0.3771 0.3233 0.4709 0.062 Uiso 0.300(6) 1 calc GR P B 2
H43F H 0.3033 0.2708 0.4801 0.062 Uiso 0.300(6) 1 calc GR P B 2
O1S O -0.5487(3) 0.4550(2) 0.5517(3) 0.0728(8) Uani 0.5 1 d D P C -1
C1S C -0.5291(6) 0.5122(4) 0.5725(6) 0.0728(8) Uani 0.5 1 d D P C -1
H1SA H -0.5127 0.5152 0.6336 0.087 Uiso 0.5 1 calc R P C -1
H1SB H -0.5860 0.5368 0.5574 0.087 Uiso 0.5 1 calc R P C -1
C2S C -0.4514(9) 0.5350(5) 0.5304(8) 0.0728(8) Uani 0.5 1 d D P C -1
H2SA H -0.3911 0.5327 0.5670 0.087 Uiso 0.5 1 calc R P C -1
H2SB H -0.4628 0.5767 0.5130 0.087 Uiso 0.5 1 calc R P C -1
C3S C -0.4492(6) 0.4932(4) 0.4520(5) 0.0728(8) Uani 0.5 1 d D P C -1
H3SA H -0.4550 0.5158 0.3990 0.087 Uiso 0.5 1 calc R P C -1
H3SB H -0.3915 0.4684 0.4557 0.087 Uiso 0.5 1 calc R P C -1
C4S C -0.5372(9) 0.4570(5) 0.4620(8) 0.0728(8) Uani 0.5 1 d D P C -1
H4SA H -0.5932 0.4755 0.4307 0.087 Uiso 0.5 1 calc R P C -1
H4SB H -0.5301 0.4164 0.4403 0.087 Uiso 0.5 1 calc R P C -1

loop_
_atom_site_aniso_label
_atom_site_aniso_U_11
_atom_site_aniso_U_22
_atom_site_aniso_U_33
_atom_site_aniso_U_23
_atom_site_aniso_U_13
_atom_site_aniso_U_12
Ni1 0.01581(18) 0.0237(3) 0.02133(15) -0.0004(2) 0.00349(12) 0.00291(19)
Ni1B 0.01581(18) 0.0237(3) 0.02133(15) -0.0004(2) 0.00349(12) 0.00291(19)
Cl1 0.0360(3) 0.0482(3) 0.0249(3) 0.0084(2) 0.0093(2) 0.0107(2)
Cl2 0.0179(3) 0.0357(4) 0.0278(5) 0.0039(3) 0.0027(3) -0.0044(3)
Cl3 0.0320(4) 0.0273(5) 0.0336(3) 0.0048(4) 0.0056(3) 0.0079(4)
Cl4 0.0370(7) 0.0315(4) 0.0307(5) -0.0075(3) -0.0028(4) 0.0043(5)
Cl5 0.0212(5) 0.0477(6) 0.0298(6) 0.0040(4) -0.0004(4) -0.0084(4)
Cl6 0.0304(7) 0.0418(6) 0.0208(4) 0.0025(4) -0.0010(4) -0.0043(5)
Cl2B 0.0320(4) 0.0273(5) 0.0336(3) 0.0048(4) 0.0056(3) 0.0079(4)
Cl3B 0.0212(5) 0.0477(6) 0.0298(6) 0.0040(4) -0.0004(4) -0.0084(4)
Cl4B 0.021(3) 0.055(4) 0.030(3) -0.003(3) 0.002(2) -0.005(2)
Cl5B 0.042(5) 0.039(3) 0.037(4) -0.005(2) 0.011(3) 0.011(4)
Cl6B 0.056(9) 0.077(6) 0.033(4) 0.027(3) -0.010(5) -0.034(5)
N1 0.0193(8) 0.0256(8) 0.0228(8) 0.0006(6) 0.0036(7) 0.0007(7)
N2 0.0179(8) 0.0298(9) 0.0259(9) -0.0014(7) 0.0024(7) 0.0008(7)
C1 0.0215(10) 0.0282(10) 0.0213(10) 0.0019(8) 0.0043(8) -0.0006(8)
C2 0.0189(9) 0.0317(10) 0.0242(10) -0.0011(8) 0.0005(8) 0.0000(8)
C5 0.0195(9) 0.0264(10) 0.0210(10) -0.0009(7) 0.0021(8) 0.0045(7)
C6 0.0200(9) 0.0260(9) 0.0188(9) -0.0017(7) 0.0018(7) 0.0025(7)
C7 0.0175(9) 0.0303(10) 0.0237(10) -0.0023(8) 0.0034(8) 0.0013(7)
C8 0.0231(10) 0.0295(10) 0.0272(11) -0.0002(8) 0.0016(8) 0.0086(8)
C9 0.0295(11) 0.0227(10) 0.0266(10) 0.0007(8) 0.0030(8) 0.0039(8)
C10 0.0229(10) 0.0274(10) 0.0210(10) -0.0009(7) 0.0027(8) 0.0011(8)
C11 0.0128(8) 0.0262(10) 0.0251(10) -0.0013(7) 0.0017(7) 0.0011(7)
C12 0.0176(9) 0.0283(10) 0.0260(10) -0.0037(8) 0.0027(8) -0.0015(7)
C13 0.0245(10) 0.0327(11) 0.0277(11) 0.0036(8) 0.0044(8) -0.0010(8)
C14 0.0225(10) 0.0256(10) 0.0368(12) 0.0018(8) 0.0038(9) -0.0010(8)
C15 0.0202(10) 0.0256(10) 0.0338(11) -0.0043(8) 0.0023(8) 0.0003(8)
C16 0.0167(9) 0.0272(10) 0.0250(10) -0.0019(8) 0.0009(8) 0.0030(7)
C17 0.0361(12) 0.0329(11) 0.0242(11) -0.0039(8) 0.0042(9) 0.0007(9)
C18 0.0555(16) 0.0274(12) 0.0477(15) 0.0065(10) 0.0113(12) -0.0033(10)
C19 0.0308(11) 0.0301(11) 0.0264(11) -0.0035(8) 0.0033(9) 0.0062(9)
C20 0.0244(10) 0.0245(10) 0.0330(11) 0.0028(8) 0.0033(9) 0.0013(8)
C21 0.0324(12) 0.0474(14) 0.0363(13) 0.0025(10) 0.0082(10) -0.0054(10)
C22 0.0375(14) 0.0647(17) 0.0483(16) 0.0156(13) 0.0150(12) -0.0062(12)
C23 0.0287(12) 0.0453(14) 0.0660(18) 0.0189(13) 0.0052(12) -0.0055(10)
C24 0.0294(12) 0.0395(13) 0.0587(17) 0.0051(11) -0.0076(12) -0.0041(10)
C25 0.0271(11) 0.0314(11) 0.0393(13) 0.0016(9) -0.0013(9) 0.0029(9)
C26 0.0531(17) 0.108(3) 0.0302(14) -0.0118(15) 0.0153(13) -0.0222(17)
C27 0.0355(15) 0.079(2) 0.099(3) 0.034(2) 0.0090(16) -0.0140(14)
C28 0.0361(13) 0.0623(17) 0.0378(14) -0.0061(12) -0.0034(11) 0.0007(12)
C29 0.0186(9) 0.0305(10) 0.0273(10) 0.0018(8) 0.0051(8) 0.0058(8)
C30 0.0228(10) 0.0337(11) 0.0306(11) -0.0003(9) 0.0055(9) 0.0034(8)
C31 0.0218(11) 0.0430(13) 0.0492(15) -0.0070(11) 0.0117(10) -0.0024(9)
C32 0.0285(12) 0.0454(14) 0.0654(18) -0.0110(12) 0.0235(12) 0.0020(10)
C33 0.0334(12) 0.0311(12) 0.0584(16) -0.0103(11) 0.0178(11) 0.0032(9)
C34 0.0245(10) 0.0267(10) 0.0352(12) 0.0039(8) 0.0077(9) 0.0047(8)
C44 0.0231(10) 0.0218(9) 0.0332(11) -0.0003(8) 0.0087(8) 0.0043(7)
C45 0.0288(11) 0.0245(10) 0.0320(11) 0.0053(8) 0.0092(9) 0.0069(8)
C46 0.0270(11) 0.0305(11) 0.0316(11) 0.0002(8) 0.0020(9) 0.0064(8)
C47 0.0280(11) 0.0250(10) 0.0337(12) -0.0042(8) 0.0108(9) 0.0023(8)
C48 0.0352(11) 0.0238(10) 0.0310(11) 0.0040(8) 0.0133(9) 0.0031(8)
C49 0.0277(10) 0.0267(10) 0.0299(11) 0.0008(8) 0.0080(9) 0.0058(8)
C50 0.0394(13) 0.0314(12) 0.0457(14) 0.0132(10) 0.0097(11) 0.0063(10)
C51 0.0340(12) 0.0319(12) 0.0471(14) -0.0084(10) 0.0117(11) -0.0034(9)
C52 0.0399(13) 0.0391(13) 0.0335(12) 0.0024(10) 0.0037(10) 0.0057(10)
C3 0.0192(12) 0.0262(12) 0.0268(12) 0.0010(9) 0.0029(9) 0.0029(9)
C4 0.0198(11) 0.0333(12) 0.0276(12) 0.0027(9) 0.0015(10) -0.0003(9)
C35 0.0152(11) 0.033(4) 0.0285(16) -0.006(2) 0.0039(11) -0.002(3)
C36 0.0166(12) 0.042(3) 0.0295(13) -0.011(2) 0.0056(10) -0.005(2)
C37 0.0198(14) 0.052(2) 0.0310(15) -0.0146(18) 0.0066(11) -0.0088(18)
C38 0.0230(14) 0.052(3) 0.037(2) -0.0206(17) 0.0074(17) -0.0073(19)
C39 0.0230(12) 0.037(2) 0.048(3) -0.0138(17) 0.004(2) -0.0029(15)
C40 0.0207(14) 0.034(3) 0.034(3) -0.0082(18) 0.001(2) -0.0018(17)
C41 0.0301(16) 0.049(3) 0.0338(19) 0.0005(18) 0.0043(14) -0.0013(18)
C42 0.045(2) 0.069(3) 0.068(3) -0.042(3) 0.015(2) -0.015(2)
C43 0.042(3) 0.0394(17) 0.040(3) -0.005(2) -0.004(2) 0.0050(18)
C3B 0.0192(12) 0.0262(12) 0.0268(12) 0.0010(9) 0.0029(9) 0.0029(9)
C4B 0.0198(11) 0.0333(12) 0.0276(12) 0.0027(9) 0.0015(10) -0.0003(9)
C35B 0.0152(11) 0.033(4) 0.0285(16) -0.006(2) 0.0039(11) -0.002(3)
C36B 0.0166(12) 0.042(3) 0.0295(13) -0.011(2) 0.0056(10) -0.005(2)
C37B 0.0198(14) 0.052(2) 0.0310(15) -0.0146(18) 0.0066(11) -0.0088(18)
C38B 0.0230(14) 0.052(3) 0.037(2) -0.0206(17) 0.0074(17) -0.0073(19)
C39B 0.0230(12) 0.037(2) 0.048(3) -0.0138(17) 0.004(2) -0.0029(15)
C40B 0.0207(14) 0.034(3) 0.034(3) -0.0082(18) 0.001(2) -0.0018(17)
C41B 0.0301(16) 0.049(3) 0.0338(19) 0.0005(18) 0.0043(14) -0.0013(18)
C42B 0.048(6) 0.065(6) 0.068(7) -0.041(5) 0.007(6) -0.008(5)
C43B 0.042(3) 0.0394(17) 0.040(3) -0.005(2) -0.004(2) 0.0050(18)
O1S 0.0618(19) 0.0701(16) 0.085(2) 0.0046(17) 0.0009(15) 0.0122(14)
C1S 0.0618(19) 0.0701(16) 0.085(2) 0.0046(17) 0.0009(15) 0.0122(14)
C2S 0.0618(19) 0.0701(16) 0.085(2) 0.0046(17) 0.0009(15) 0.0122(14)
C3S 0.0618(19) 0.0701(16) 0.085(2) 0.0046(17) 0.0009(15) 0.0122(14)
C4S 0.0618(19) 0.0701(16) 0.085(2) 0.0046(17) 0.0009(15) 0.0122(14)

loop_
_atom_type_symbol
_atom_type_description
_atom_type_scat_dispersion_real
_atom_type_scat_dispersion_imag
_atom_type_scat_source
C C 0.0033 0.0016 'International Tables Vol C Tables 4.2.6.8 and 6.1.1.4'
H H 0.0000 0.0000 'International Tables Vol C Tables 4.2.6.8 and 6.1.1.4'
Cl Cl 0.1484 0.1585 'International Tables Vol C Tables 4.2.6.8 and 6.1.1.4'
N N 0.0061 0.0033 'International Tables Vol C Tables 4.2.6.8 and 6.1.1.4'
Ni Ni 0.3393 1.1124 'International Tables Vol C Tables 4.2.6.8 and 6.1.1.4'
O O 0.0106 0.0060 'International Tables Vol C Tables 4.2.6.8 and 6.1.1.4'

loop_
_geom_angle_atom_site_label_1
_geom_angle_atom_site_label_2
_geom_angle_atom_site_label_3
_geom_angle
C1 Ni1 Cl1 85.59(7)
C1 Ni1 C3 93.62(9)
C2 Ni1 Cl1 85.50(7)
C2 Ni1 C1 169.98(10)
C2 Ni1 C3 95.60(9)
C3 Ni1 Cl1 175.82(8)
C1 Ni1B Cl1 87.6(2)
C1 Ni1B C2 162.4(3)
C1 Ni1B C3B 101.1(5)
C2 Ni1B Cl1 84.4(2)
C2 Ni1B C3B 86.8(5)
C3B Ni1B Cl1 171.1(5)
C1 N1 C5 178.21(19)
C2 N2 C29 173.7(2)
N1 C1 Ni1 172.82(18)
N1 C1 Ni1B 168.1(2)
N2 C2 Ni1 172.07(19)
N2 C2 Ni1B 166.4(2)
N1 C5 C6 117.90(17)
C10 C5 N1 118.13(17)
C10 C5 C6 123.97(17)
C5 C6 C11 121.23(16)
C7 C6 C5 116.83(17)
C7 C6 C11 121.89(17)
C6 C7 H7 119.6
C8 C7 C6 120.83(18)
C8 C7 H7 119.6
C7 C8 H8 119.7
C9 C8 C7 120.63(18)
C9 C8 H8 119.7
C8 C9 H9 119.4
C8 C9 C10 121.13(18)
C10 C9 H9 119.4
C5 C10 C20 120.53(17)
C9 C10 C5 116.61(18)
C9 C10 C20 122.85(18)
C12 C11 C6 118.64(17)
C12 C11 C16 120.35(18)
C16 C11 C6 121.00(18)
C11 C12 C17 120.98(18)
C13 C12 C11 118.92(18)
C13 C12 C17 120.09(19)
C12 C13 H13 119.2
C14 C13 C12 121.7(2)
C14 C13 H13 119.2
C13 C14 C18 120.4(2)
C15 C14 C13 118.61(19)
C15 C14 C18 121.0(2)
C14 C15 H15 119.1
C14 C15 C16 121.75(19)
C16 C15 H15 119.1
C11 C16 C19 121.46(18)
C15 C16 C11 118.64(19)
C15 C16 C19 119.90(18)
C12 C17 H17A 109.5
C12 C17 H17B 109.5
C12 C17 H17C 109.5
H17A C17 H17B 109.5
H17A C17 H17C 109.5
H17B C17 H17C 109.5
C14 C18 H18A 109.5
C14 C18 H18B 109.5
C14 C18 H18C 109.5
H18A C18 H18B 109.5
H18A C18 H18C 109.5
H18B C18 H18C 109.5
C16 C19 H19A 109.5
C16 C19 H19B 109.5
C16 C19 H19C 109.5
H19A C19 H19B 109.5
H19A C19 H19C 109.5
H19B C19 H19C 109.5
C21 C20 C10 119.19(19)
C25 C20 C10 120.56(19)
C25 C20 C21 120.2(2)
C20 C21 C26 120.8(2)
C22 C21 C20 118.8(2)
C22 C21 C26 120.3(2)
C21 C22 H22 118.9
C23 C22 C21 122.2(2)
C23 C22 H22 118.9
C22 C23 C27 120.6(3)
C24 C23 C22 118.0(2)
C24 C23 C27 121.4(3)
C23 C24 H24 118.8
C23 C24 C25 122.3(2)
C25 C24 H24 118.8
C20 C25 C24 118.5(2)
C20 C25 C28 121.2(2)
C24 C25 C28 120.3(2)
C21 C26 H26A 109.5
C21 C26 H26B 109.5
C21 C26 H26C 109.5
H26A C26 H26B 109.5
H26A C26 H26C 109.5
H26B C26 H26C 109.5
C23 C27 H27A 109.5
C23 C27 H27B 109.5
C23 C27 H27C 109.5
H27A C27 H27B 109.5
H27A C27 H27C 109.5
H27B C27 H27C 109.5
C25 C28 H28A 109.5
C25 C28 H28B 109.5
C25 C28 H28C 109.5
H28A C28 H28B 109.5
H28A C28 H28C 109.5
H28B C28 H28C 109.5
C30 C29 N2 117.77(18)
C30 C29 C34 123.85(18)
C34 C29 N2 118.38(18)
C29 C30 C31 117.0(2)
C29 C30 C35 120.9(5)
C29 C30 C35B 122.2(12)
C31 C30 C35 121.8(5)
C31 C30 C35B 120.7(12)
C30 C31 H31 119.6
C32 C31 C30 120.7(2)
C32 C31 H31 119.6
C31 C32 H32 119.6
C31 C32 C33 120.8(2)
C33 C32 H32 119.6
C32 C33 H33 119.6
C32 C33 C34 120.9(2)
C34 C33 H33 119.6
C29 C34 C44 122.70(18)
C33 C34 C29 116.68(19)
C33 C34 C44 120.62(19)
C45 C44 C34 120.27(18)
C45 C44 C49 120.06(19)
C49 C44 C34 119.64(19)
C44 C45 C50 120.6(2)
C46 C45 C44 119.15(19)
C46 C45 C50 120.2(2)
C45 C46 H46 119.1
C45 C46 C47 121.8(2)
C47 C46 H46 119.1
C46 C47 C51 121.0(2)
C48 C47 C46 118.1(2)
C48 C47 C51 120.9(2)
C47 C48 H48 119.0
C47 C48 C49 121.92(19)
C49 C48 H48 119.0
C44 C49 C52 121.3(2)
C48 C49 C44 118.8(2)
C48 C49 C52 119.85(19)
C45 C50 H50A 109.5
C45 C50 H50B 109.5
C45 C50 H50C 109.5
H50A C50 H50B 109.5
H50A C50 H50C 109.5
H50B C50 H50C 109.5
C47 C51 H51A 109.5
C47 C51 H51B 109.5
C47 C51 H51C 109.5
H51A C51 H51B 109.5
H51A C51 H51C 109.5
H51B C51 H51C 109.5
C49 C52 H52A 109.5
C49 C52 H52B 109.5
C49 C52 H52C 109.5
H52A C52 H52B 109.5
H52A C52 H52C 109.5
H52B C52 H52C 109.5
Cl2 C3 Ni1 111.15(12)
Cl2 C3 Cl3 104.81(13)
Cl3 C3 Ni1 112.07(12)
C4 C3 Ni1 113.87(16)
C4 C3 Cl2 107.79(16)
C4 C3 Cl3 106.61(16)
Cl4 C4 Cl6 106.63(14)
Cl5 C4 Cl4 107.85(14)
Cl5 C4 Cl6 109.08(14)
C3 C4 Cl4 110.60(16)
C3 C4 Cl5 109.20(17)
C3 C4 Cl6 113.32(17)
C36 C35 C30 118.0(5)
C36 C35 C40 121.4(8)
C40 C35 C30 120.5(8)
C35 C36 C37 118.9(5)
C35 C36 C41 121.1(5)
C37 C36 C41 120.0(4)
C36 C37 H37 119.0
C38 C37 C36 121.9(4)
C38 C37 H37 119.0
C37 C38 C39 118.1(4)
C37 C38 C42 121.2(5)
C39 C38 C42 120.7(5)
C38 C39 H39 119.4
C38 C39 C40 121.1(4)
C40 C39 H39 119.4
C35 C40 C39 118.5(6)
C35 C40 C43 122.3(8)
C39 C40 C43 119.2(6)
C36 C41 H41A 109.5
C36 C41 H41B 109.5
C36 C41 H41C 109.5
H41A C41 H41B 109.5
H41A C41 H41C 109.5
H41B C41 H41C 109.5
C38 C42 H42A 109.5
C38 C42 H42B 109.5
C38 C42 H42C 109.5
H42A C42 H42B 109.5
H42A C42 H42C 109.5
H42B C42 H42C 109.5
C40 C43 H43A 109.5
C40 C43 H43B 109.5
C40 C43 H43C 109.5
H43A C43 H43B 109.5
H43A C43 H43C 109.5
H43B C43 H43C 109.5
Cl2B C3B Ni1B 109.4(9)
Cl3B C3B Ni1B 101.8(9)
Cl3B C3B Cl2B 107.2(10)
C4B C3B Ni1B 122.5(12)
C4B C3B Cl2B 104.4(12)
C4B C3B Cl3B 110.9(14)
Cl4B C4B Cl5B 106.9(10)
Cl4B C4B Cl6B 103.8(10)
Cl5B C4B Cl6B 110.9(11)
C3B C4B Cl4B 112.7(13)
C3B C4B Cl5B 109.7(12)
C3B C4B Cl6B 112.5(13)
C36B C35B C30 118.5(14)
C40B C35B C30 121(2)
C40B C35B C36B 121(2)
C37B C36B C35B 116.1(13)
C37B C36B C41B 125.5(12)
C41B C36B C35B 118.4(12)
C36B C37B H37B 119.6
C38B C37B C36B 120.9(11)
C38B C37B H37B 119.6
C37B C38B C39B 122.6(10)
C37B C38B C42B 117.2(11)
C39B C38B C42B 120.2(10)
C38B C39B H39B 119.7
C38B C39B C40B 120.6(12)
C40B C39B H39B 119.7
C35B C40B C39B 119.2(17)
C35B C40B C43B 119(2)
C39B C40B C43B 121.6(16)
C36B C41B H41D 109.5
C36B C41B H41E 109.5
C36B C41B H41F 109.5
H41D C41B H41E 109.5
H41D C41B H41F 109.5
H41E C41B H41F 109.5
C38B C42B H42D 109.5
C38B C42B H42E 109.5
C38B C42B H42F 109.5
H42D C42B H42E 109.5
H42D C42B H42F 109.5
H42E C42B H42F 109.5
C40B C43B H43D 109.5
C40B C43B H43E 109.5
C40B C43B H43F 109.5
H43D C43B H43E 109.5
H43D C43B H43F 109.5
H43E C43B H43F 109.5
C1S O1S C4S 100.0(8)
O1S C1S H1SA 109.3
O1S C1S H1SB 109.3
O1S C1S C2S 111.6(9)
H1SA C1S H1SB 108.0
C2S C1S H1SA 109.3
C2S C1S H1SB 109.3
C1S C2S H2SA 111.0
C1S C2S H2SB 111.0
C1S C2S C3S 104.0(9)
H2SA C2S H2SB 109.0
C3S C2S H2SA 111.0
C3S C2S H2SB 111.0
C2S C3S H3SA 112.0
C2S C3S H3SB 112.0
H3SA C3S H3SB 109.7
C4S C3S C2S 98.8(7)
C4S C3S H3SA 112.0
C4S C3S H3SB 112.0
O1S C4S C3S 107.4(9)
O1S C4S H4SA 110.2
O1S C4S H4SB 110.2
C3S C4S H4SA 110.2
C3S C4S H4SB 110.2
H4SA C4S H4SB 108.5

loop_
_geom_bond_atom_site_label_1
_geom_bond_atom_site_label_2
_geom_bond_distance
Ni1 Cl1 2.2096(8)
Ni1 C1 1.851(2)
Ni1 C2 1.840(2)
Ni1 C3 1.976(2)
Ni1B Cl1 2.182(5)
Ni1B C1 1.801(6)
Ni1B C2 1.920(6)
Ni1B C3B 1.990(18)
Cl2 C3 1.801(3)
Cl3 C3 1.814(2)
Cl4 C4 1.779(3)
Cl5 C4 1.773(3)
Cl6 C4 1.788(3)
Cl2B C3B 1.847(19)
Cl3B C3B 1.81(2)
Cl4B C4B 1.762(18)
Cl5B C4B 1.78(2)
Cl6B C4B 1.80(2)
N1 C1 1.151(2)
N1 C5 1.400(2)
N2 C2 1.152(2)
N2 C29 1.403(2)
C5 C6 1.401(3)
C5 C10 1.397(3)
C6 C7 1.393(3)
C6 C11 1.491(3)
C7 H7 0.9500
C7 C8 1.387(3)
C8 H8 0.9500
C8 C9 1.383(3)
C9 H9 0.9500
C9 C10 1.395(3)
C10 C20 1.496(3)
C11 C12 1.402(3)
C11 C16 1.403(3)
C12 C13 1.390(3)
C12 C17 1.504(3)
C13 H13 0.9500
C13 C14 1.386(3)
C14 C15 1.385(3)
C14 C18 1.512(3)
C15 H15 0.9500
C15 C16 1.395(3)
C16 C19 1.510(3)
C17 H17A 0.9800
C17 H17B 0.9800
C17 H17C 0.9800
C18 H18A 0.9800
C18 H18B 0.9800
C18 H18C 0.9800
C19 H19A 0.9800
C19 H19B 0.9800
C19 H19C 0.9800
C20 C21 1.398(3)
C20 C25 1.394(3)
C21 C22 1.392(3)
C21 C26 1.503(4)
C22 H22 0.9500
C22 C23 1.379(4)
C23 C24 1.375(4)
C23 C27 1.515(3)
C24 H24 0.9500
C24 C25 1.399(3)
C25 C28 1.508(3)
C26 H26A 0.9800
C26 H26B 0.9800
C26 H26C 0.9800
C27 H27A 0.9800
C27 H27B 0.9800
C27 H27C 0.9800
C28 H28A 0.9800
C28 H28B 0.9800
C28 H28C 0.9800
C29 C30 1.394(3)
C29 C34 1.397(3)
C30 C31 1.394(3)
C30 C35 1.451(11)
C30 C35B 1.62(3)
C31 H31 0.9500
C31 C32 1.382(3)
C32 H32 0.9500
C32 C33 1.384(3)
C33 H33 0.9500
C33 C34 1.396(3)
C34 C44 1.494(3)
C44 C45 1.398(3)
C44 C49 1.402(3)
C45 C46 1.386(3)
C45 C50 1.510(3)
C46 H46 0.9500
C46 C47 1.389(3)
C47 C48 1.387(3)
C47 C51 1.508(3)
C48 H48 0.9500
C48 C49 1.390(3)
C49 C52 1.513(3)
C50 H50A 0.9800
C50 H50B 0.9800
C50 H50C 0.9800
C51 H51A 0.9800
C51 H51B 0.9800
C51 H51C 0.9800
C52 H52A 0.9800
C52 H52B 0.9800
C52 H52C 0.9800
C3 C4 1.541(3)
C35 C36 1.371(11)
C35 C40 1.394(8)
C36 C37 1.396(5)
C36 C41 1.515(5)
C37 H37 0.9500
C37 C38 1.381(6)
C38 C39 1.397(6)
C38 C42 1.501(6)
C39 H39 0.9500
C39 C40 1.403(9)
C40 C43 1.512(9)
C41 H41A 0.9800
C41 H41B 0.9800
C41 H41C 0.9800
C42 H42A 0.9800
C42 H42B 0.9800
C42 H42C 0.9800
C43 H43A 0.9800
C43 H43B 0.9800
C43 H43C 0.9800
C3B C4B 1.49(2)
C35B C36B 1.49(3)
C35B C40B 1.38(2)
C36B C37B 1.398(15)
C36B C41B 1.460(14)
C37B H37B 0.9500
C37B C38B 1.364(15)
C38B C39B 1.373(14)
C38B C42B 1.555(14)
C39B H39B 0.9500
C39B C40B 1.39(2)
C40B C43B 1.50(2)
C41B H41D 0.9800
C41B H41E 0.9800
C41B H41F 0.9800
C42B H42D 0.9800
C42B H42E 0.9800
C42B H42F 0.9800
C43B H43D 0.9800
C43B H43E 0.9800
C43B H43F 0.9800
O1S C1S 1.356(9)
O1S C4S 1.471(12)
C1S H1SA 0.9900
C1S H1SB 0.9900
C1S C2S 1.449(12)
C2S H2SA 0.9900
C2S H2SB 0.9900
C2S C3S 1.579(14)
C3S H3SA 0.9900
C3S H3SB 0.9900
C3S C4S 1.516(12)
C4S H4SA 0.9900
C4S H4SB 0.9900
